data_1542831
loop_
_publ_author_name
'Brooks, Lee'
'Brunelli, Michela'
'Pattison, Philip'
'Jones, Graeme R.'
'Fitch, Andrew'

_publ_section_title
;
 Crystal structures of eight mono-methyl alkanes (C~26~--C~32~) <i>via</i>
 single-crystal and powder diffraction and DFT-D optimization
;
_journal_issue 5
_journal_name_full IUCrJ
_journal_page_first 490
_journal_page_last 497
_journal_paper_doi 10.1107/S2052252515010271
_journal_volume 2
_journal_year 2015
_chemical_absolute_configuration S
_chemical_formula_moiety 'C28 H58'
_chemical_formula_sum 'C28 H58'
_chemical_formula_weight 394.76
_chemical_name_systematic
;
(<i>S</i>)-9-methylheptacosane
;
_space_group_IT_number 4
_symmetry_cell_setting monoclinic
_symmetry_space_group_name_Hall 'P 2yb'
_symmetry_space_group_name_H-M 'P 1 21 1'
_cell_angle_alpha 90
_cell_angle_beta 109.2946(24)
_cell_angle_gamma 90
_cell_formula_units_Z 2
_cell_length_a 23.4884(13)
_cell_length_b 4.93921(10)
_cell_length_c 12.33521(59)
_cell_measurement_temperature 100
_cell_volume 1350.68(10)
_diffrn_ambient_temperature 100
_diffrn_radiation_monochromator 'Si 111'
_diffrn_radiation_type 'Synchrotron ID31 at ESRF'
_diffrn_radiation_wavelength 0.80105
_exptl_crystal_colour white
_exptl_crystal_density_diffrn 0.971
_exptl_crystal_description powder
_cod_data_source_file lc5062.cif
_cod_data_source_block 9MeC27H55
_cod_original_sg_symbol_H-M P21
_cod_database_code 1542831
_publcif_datablock.id {8ccf4750-5d9f-4eaa-bdff-4c8997fa7b74}

loop_
_symmetry_equiv_pos_as_xyz
'-x, y+1/2, -z'
'x, y, z'

loop_
_atom_site_label
_atom_site_type_symbol
_atom_site_fract_x
_atom_site_fract_y
_atom_site_fract_z
_atom_site_occupancy
_atom_site_B_iso_or_equiv
C1 C 0.4834177 0.7700944 1.34713 1 1.128(43)
C2 C 0.5272606 0.6319481 1.297629 1 1.128(43)
C3 C 0.5292953 0.765018 1.187297 1 1.128(43)
C4 C 0.5743267 0.6332035 1.138783 1 1.128(43)
C5 C 0.577734 0.7594358 1.028452 1 1.128(43)
C6 C 0.6273871 0.6346125 0.990167 1 1.128(43)
C7 C 0.6339088 0.7589547 0.8817664 1 1.128(43)
C8 C 0.6848361 0.6301957 0.8482127 1 1.128(43)
C9 C 0.6965427 0.7537541 0.743338 1 1.128(43)
C10 C 0.7543247 0.633638 0.7306513 1 1.128(43)
C11 C 0.7729083 0.7587753 0.6345189 1 1.128(43)
C12 C 0.8290237 0.6357172 0.6184273 1 1.128(43)
C13 C 0.8421478 0.7555023 0.515264 1 1.128(43)
C14 C 0.8964208 0.6334851 0.4917053 1 1.128(43)
C15 C 0.907438 0.754792 0.3867658 1 1.128(43)
C16 C 0.9613236 0.63274 0.3617494 1 1.128(43)
C17 C 0.9729435 0.7548886 0.257571 1 1.128(43)
C18 C 1.027538 0.6333 0.2348665 1 1.128(43)
C19 C 1.040579 0.755722 0.1322119 1 1.128(43)
C20 C 1.09595 0.6356103 0.1117279 1 1.128(43)
C21 C 1.109422 0.7594757 0.009835349 1 1.128(43)
C22 C 1.164179 0.6374941 -0.01243984 1 1.128(43)
C23 C 1.176186 0.7606757 -0.1161122 1 1.128(43)
C24 C 1.229696 0.6361673 -0.1420603 1 1.128(43)
C25 C 1.240281 0.7564358 -0.2477634 1 1.128(43)
C26 C 1.293734 0.6315192 -0.2737951 1 1.128(43)
C27 C 1.304924 0.7497911 -0.3789849 1 1.128(43)
C28 C 0.6427245 0.7209203 0.6328643 1 1.128(43)
H11 H 0.482392 0.6724333 1.426372 1 1.128(43)
H12 H 0.4372253 0.7672045 1.285695 1 1.128(43)
H13 H 0.4957647 0.9834165 1.367552 1 1.128(43)
H21 H 0.5148041 0.4170501 1.280404 1 1.128(43)
H22 H 0.572889 0.6314182 1.361845 1 1.128(43)
H31 H 0.5407235 0.9812908 1.204018 1 1.128(43)
H32 H 0.4838139 0.7602823 1.122667 1 1.128(43)
H41 H 0.5636344 0.4159727 1.124034 1 1.128(43)
H42 H 0.6194181 0.6409771 1.204357 1 1.128(43)
H51 H 0.5856467 0.9791717 1.041003 1 1.128(43)
H52 H 0.5339139 0.7386986 0.9596284 1 1.128(43)
H61 H 0.6189348 0.4154492 0.9765035 1 1.128(43)
H62 H 0.6706872 0.6519173 1.060823 1 1.128(43)
H71 H 0.6423961 0.9783139 0.8949114 1 1.128(43)
H72 H 0.5906694 0.740236 0.8112012 1 1.128(43)
H81 H 0.6758105 0.4113948 0.8330074 1 1.128(43)
H82 H 0.7267891 0.6436584 0.9222689 1 1.128(43)
H91 H 0.7042569 0.97314 0.7600306 1 1.128(43)
H101 H 0.7477515 0.4135052 0.7155777 1 1.128(43)
H102 H 0.7914022 0.655357 0.8127817 1 1.128(43)
H111 H 0.7799175 0.978327 0.6503622 1 1.128(43)
H112 H 0.7355595 0.7409005 0.5528099 1 1.128(43)
H121 H 0.8229521 0.414844 0.6068804 1 1.128(43)
H122 H 0.8682582 0.6635261 0.6967025 1 1.128(43)
H131 H 0.8488095 0.9760007 0.5274907 1 1.128(43)
H132 H 0.8019359 0.7309217 0.4384597 1 1.128(43)
H141 H 0.8899752 0.4127954 0.4797338 1 1.128(43)
H142 H 0.9370712 0.6592825 0.567635 1 1.128(43)
H151 H 0.9140572 0.975289 0.3989933 1 1.128(43)
H152 H 0.8665919 0.7300055 0.3111806 1 1.128(43)
H161 H 0.9545273 0.4124318 0.3490074 1 1.128(43)
H162 H 1.001967 0.6563125 0.43786 1 1.128(43)
H171 H 0.9793658 0.9753802 0.2698884 1 1.128(43)
H172 H 0.9325398 0.7294967 0.1811181 1 1.128(43)
H181 H 1.020951 0.412995 0.221862 1 1.128(43)
H182 H 1.067547 0.6570716 0.3121947 1 1.128(43)
H191 H 1.046707 0.9764101 0.1447925 1 1.128(43)
H192 H 1.00088 0.7301322 0.05445391 1 1.128(43)
H201 H 1.089614 0.4151074 0.09846097 1 1.128(43)
H202 H 1.135485 0.6599837 0.189752 1 1.128(43)
H211 H 1.11629 0.9796005 0.02369702 1 1.128(43)
H212 H 1.069545 0.7375242 -0.06793306 1 1.128(43)
H221 H 1.157492 0.416982 -0.02552781 1 1.128(43)
H222 H 1.204424 0.6610661 0.06453998 1 1.128(43)
H231 H 1.183661 0.9804135 -0.1024327 1 1.128(43)
H232 H 1.135381 0.7401359 -0.1921451 1 1.128(43)
H241 H 1.22264 0.4158607 -0.154108 1 1.128(43)
H242 H 1.270753 0.6601472 -0.0667345 1 1.128(43)
H251 H 1.247479 0.9767485 -0.2356322 1 1.128(43)
H252 H 1.199115 0.7328623 -0.322744 1 1.128(43)
H261 H 1.286573 0.4112181 -0.2852376 1 1.128(43)
H262 H 1.33447 0.6556959 -0.1981193 1 1.128(43)
H271 H 1.344935 0.6598392 -0.3922302 1 1.128(43)
H272 H 1.312542 0.9694567 -0.3704784 1 1.128(43)
H273 H 1.266367 0.7157273 -0.4573352 1 1.128(43)
H281 H 0.6365065 0.5071061 0.6062123 1 1.128(43)
H282 H 0.6488129 0.8372981 0.5616446 1 1.128(43)
H283 H 0.6005653 0.7913184 0.6432075 1 1.128(43)

loop_
_geom_bond_atom_site_label_1
_geom_bond_atom_site_label_2
_geom_bond_distance
_ccdc_geom_bond_type
C1 C2 1.522 S
C1 H11 1.098 S
C1 H12 1.099 S
C1 H13 1.100 S
C2 C3 1.526 S
C2 H21 1.103 S
C2 H22 1.102 S
C3 C4 1.523 S
C3 H31 1.104 S
C3 H32 1.102 S
C4 C5 1.524 S
C4 H41 1.103 S
C4 H42 1.100 S
C5 C6 1.525 S
C5 H51 1.104 S
C5 H52 1.101 S
C6 C7 1.525 S
C6 H61 1.104 S
C6 H62 1.102 S
C7 C8 1.527 S
C7 H71 1.104 S
C7 H72 1.101 S
C8 C9 1.535 S
C8 H81 1.105 S
C8 H82 1.103 S
C9 C10 1.536 S
C9 C28 1.531 S
C9 H91 1.107 S
C10 C11 1.523 S
C10 H101 1.105 S
C10 H102 1.102 S
C11 C12 1.523 S
C11 H111 1.104 S
C11 H112 1.100 S
C12 C13 1.524 S
C12 H121 1.104 S
C12 H122 1.101 S
C13 C14 1.522 S
C13 H131 1.104 S
C13 H132 1.102 S
C14 C15 1.524 S
C14 H141 1.104 S
C14 H142 1.101 S
C15 C16 1.523 S
C15 H151 1.104 S
C15 H152 1.102 S
C16 C17 1.524 S
C16 H161 1.104 S
C16 H162 1.102 S
C17 C18 1.524 S
C17 H171 1.104 S
C17 H172 1.102 S
C18 C19 1.523 S
C18 H181 1.104 S
C18 H182 1.102 S
C19 C20 1.525 S
C19 H191 1.104 S
C19 H192 1.102 S
C20 C21 1.523 S
C20 H201 1.104 S
C20 H202 1.102 S
C21 C22 1.525 S
C21 H211 1.104 S
C21 H212 1.102 S
C22 C23 1.525 S
C22 H221 1.104 S
C22 H222 1.103 S
C23 C24 1.524 S
C23 H231 1.104 S
C23 H232 1.102 S
C24 C25 1.526 S
C24 H241 1.104 S
C24 H242 1.102 S
C25 C26 1.525 S
C25 H251 1.104 S
C25 H252 1.102 S
C26 C27 1.523 S
C26 H261 1.103 S
C26 H262 1.100 S
C27 H271 1.099 S
C27 H272 1.099 S
C27 H273 1.097 S
C28 H281 1.102 S
C28 H282 1.098 S
C28 H283 1.096 S
